data_2005874
loop_
_publ_author_name
'\"Ozbey, S.'
'Temel, A.'
'\"Ozg\"un, B. H.'
'Ertan, N.'

_publ_section_title
;
 2-(2-Thiazolylhydrazono)indan-1,3-dione
;
_journal_issue 1
_journal_name_full 'Acta Crystallographica Section C'
_journal_page_first 113
_journal_page_last 116
_journal_paper_doi 10.1107/S0108270196011742
_journal_volume 53
_journal_year 1997
_chemical_formula_sum 'C12 H7 N3 O2 S'
_chemical_formula_weight 257.27
_space_group_IT_number 2
_symmetry_cell_setting triclinic
_symmetry_space_group_name_Hall '-P 1'
_symmetry_space_group_name_H-M 'P -1'
_atom_type_scat_source IntTabIV
_cell_angle_alpha 77.41(1)
_cell_angle_beta 86.14(1)
_cell_angle_gamma 80.28(1)
_cell_formula_units_Z 4
_cell_length_a 5.377(1)
_cell_length_b 10.488(1)
_cell_length_c 20.320(2)
_cell_measurement_reflns_used 25
_cell_measurement_temperature 295
_cell_measurement_theta_max 18
_cell_measurement_theta_min 8
_cell_volume 1101.8(3)
_computing_data_collection 'CAD-4-PC (Enraf-Nonius, 1992)'
_computing_data_reduction 'MolEN (Fair, 1990)'
_computing_molecular_graphics 'MolEN version of ORTEP (Fair, 1990)'
_computing_publication_material MolEN
_computing_structure_refinement 'LSFM (Fair, 1990)'
_computing_structure_solution MolEN
_diffrn_measurement_device 'Enraf-Nonius CAD-4'
_diffrn_measurement_method '\w/2\q scans'
_diffrn_radiation_type MoK\a
_diffrn_radiation_wavelength 0.71073
_diffrn_reflns_av_R_equivalents 0.023
_diffrn_reflns_limit_h_max 6
_diffrn_reflns_limit_h_min 0
_diffrn_reflns_limit_k_max 12
_diffrn_reflns_limit_k_min -12
_diffrn_reflns_limit_l_max 24
_diffrn_reflns_limit_l_min -24
_diffrn_reflns_number 4486
_diffrn_reflns_theta_max 26.3
_diffrn_reflns_theta_min 2
_diffrn_standards_decay_% 2.7
_diffrn_standards_interval_time 120
_diffrn_standards_number 3
_exptl_absorpt_coefficient_mu 0.29
_exptl_absorpt_correction_T_max 0.999
_exptl_absorpt_correction_T_min 0.889
_exptl_absorpt_correction_type 'empirical via \y scans (MolEN; Fair, 1990)'
_exptl_crystal_colour 'light brown'
_exptl_crystal_density_diffrn 1.551
_exptl_crystal_density_meas ?
_exptl_crystal_description needle
_exptl_crystal_size_max 0.64
_exptl_crystal_size_mid 0.24
_exptl_crystal_size_min 0.12
_refine_diff_density_max 0.19
_refine_diff_density_min -0.19
_refine_ls_extinction_method none
_refine_ls_goodness_of_fit_obs 0.93
_refine_ls_hydrogen_treatment
;
All H atoms were found from a difference map and refined isotropically
;
_refine_ls_number_parameters 381
_refine_ls_number_reflns 2547
_refine_ls_R_factor_obs 0.038
_refine_ls_shift/esd_max 0.01
_refine_ls_structure_factor_coef F
_refine_ls_weighting_details 'w = 1/[\s(F)^2^]'
_refine_ls_weighting_scheme calc
_refine_ls_wR_factor_obs 0.041
_reflns_number_observed 2547
_reflns_number_total 3561
_reflns_observed_criterion I>3\s(I)
_cod_data_source_file ka1205.cif
_cod_data_source_block thiazolylhydrazone
_cod_depositor_comments
;
The following automatic conversions were performed:

'_exptl_crystal_density_meas' value 'not measured' was changed to '?'
- the value is perceived as not measured.

Automatic conversion script
Id: cif_fix_values 3008 2015-01-20 13:52:24Z robertas 

The following automatic conversions were performed:

'_refine_ls_weighting_scheme' value 'w = 1/[\s(F)^2^]' was changed to
'calc'. New tag '_refine_ls_weighting_details' was created. The value
of the new tag was set to 'w = 1/[\s(F)^2^]'.

Automatic conversion script
Id: cif_fix_values 3143 2015-03-26 13:38:13Z robertas 
;
_cod_original_cell_volume 1101.7(3)
_cod_database_code 2005874

loop_
_symmetry_equiv_pos_as_xyz
x,y,z
-x,-y,-z

loop_
_atom_site_aniso_label
_atom_site_aniso_U_11
_atom_site_aniso_U_22
_atom_site_aniso_U_33
_atom_site_aniso_U_12
_atom_site_aniso_U_13
_atom_site_aniso_U_23
_atom_site_aniso_type_symbol
S1 0.0333(4) 0.0328(4) 0.0491(5) -0.0081(3) 0.0094(4) -0.0098(3) S
O1 0.0450(10) 0.0370(10) 0.0570(10) -0.0110(10) 0.0180(10) -0.0160(10) O
O2 0.0480(10) 0.0380(10) 0.067(2) -0.0090(10) 0.0240(10) -0.0170(10) O
N1 0.0370(10) 0.0330(10) 0.051(2) -0.0140(10) 0.0150(10) -0.0130(10) N
N2 0.0340(10) 0.0310(10) 0.046(2) -0.0090(10) 0.0070(10) -0.0070(10) N
N3 0.045(2) 0.0350(10) 0.058(2) -0.0150(10) 0.0170(10) -0.0180(10) N
C1a 0.038(2) 0.031(2) 0.049(2) -0.0090(10) 0.006(2) -0.0090(10) C
C2a 0.034(2) 0.0310(10) 0.040(2) -0.0080(10) 0.0060(10) -0.0050(10) C
C2'a 0.030(2) 0.0320(10) 0.042(2) -0.0110(10) 0.0050(10) -0.0070(10) C
C3'a 0.040(2) 0.034(2) 0.058(2) -0.0160(10) 0.009(2) -0.008(2) C
C3a 0.034(2) 0.034(2) 0.039(2) -0.0110(10) 0.0050(10) -0.0060(10) C
C9a 0.036(2) 0.032(2) 0.040(2) -0.0090(10) 0.003(2) -0.0040(10) C
C4'a 0.055(2) 0.0330(10) 0.056(2) -0.0220(10) 0.013(2) -0.0150(10) C
C8a 0.049(2) 0.034(2) 0.059(2) -0.0140(10) 0.008(2) -0.007(2) C
C7a 0.061(2) 0.038(2) 0.066(3) -0.0270(10) 0.004(2) -0.002(2) C
C6a 0.050(2) 0.055(2) 0.054(2) -0.027(2) 0.014(2) -0.002(2) C
C5a 0.043(2) 0.045(2) 0.046(2) -0.0160(10) 0.011(2) -0.009(2) C
C4a 0.035(2) 0.035(2) 0.039(2) -0.0120(10) 0.0050(10) -0.0050(10) C
S2 0.0392(4) 0.0366(4) 0.0651(6) -0.0173(3) 0.0185(4) -0.0165(4) S
O1' 0.0390(10) 0.0440(10) 0.064(2) -0.0212(9) 0.0170(10) -0.0120(10) O
O2' 0.0450(10) 0.0410(10) 0.064(2) -0.0209(9) 0.0230(10) -0.0160(10) O
N1' 0.0330(10) 0.0330(10) 0.054(2) -0.0120(10) 0.0140(10) -0.0150(10) N
N2' 0.0350(10) 0.0310(10) 0.043(2) -0.0130(10) 0.0070(10) -0.0090(10) N
N3' 0.0450(10) 0.0330(10) 0.057(2) -0.0170(10) 0.0160(10) -0.0110(10) C
C1b 0.031(2) 0.034(2) 0.041(2) -0.0080(10) 0.0020(10) -0.0070(10) C
C2b 0.031(2) 0.0340(10) 0.038(2) -0.0100(10) 0.0070(10) -0.0100(10) C
C2'b 0.033(2) 0.037(2) 0.040(2) -0.0130(10) 0.0090(10) -0.0090(10) C
C3b 0.030(2) 0.037(2) 0.037(2) -0.0070(10) 0.0040(10) -0.0080(10) C
C3'b 0.041(2) 0.037(2) 0.067(2) -0.0080(10) 0.015(2) -0.019(2) C
C4'b 0.050(2) 0.032(2) 0.063(2) -0.0100(10) 0.014(2) -0.0180(10) C
C4b 0.028(2) 0.036(2) 0.041(2) -0.0080(10) 0.0020(10) -0.0070(10) C
C5b 0.030(2) 0.046(2) 0.050(2) -0.0080(10) 0.008(2) -0.010(2) C
C6b 0.039(2) 0.056(2) 0.051(2) 0.003(2) 0.008(2) -0.018(2) C
C7b 0.050(2) 0.044(2) 0.066(2) -0.001(2) 0.006(2) -0.025(2) C
C8b 0.039(2) 0.041(2) 0.061(2) -0.0090(10) 0.005(2) -0.015(2) C
C9b 0.029(2) 0.034(2) 0.037(2) -0.0030(10) 0.0020(10) -0.0070(10) C

loop_
_atom_site_label
_atom_site_fract_x
_atom_site_fract_y
_atom_site_fract_z
_atom_site_B_iso_or_equiv
_atom_site_thermal_displace_type
_atom_site_type_symbol
S1 0.3339(2) 0.24808(8) 0.22587(5) 3.03(2) Beq S
O1 1.1388(4) 0.4029(2) 0.0659(1) 3.61(5) Beq O
O2 0.6268(5) 0.7035(2) 0.1806(1) 4.03(6) Beq O
N1 0.7446(5) 0.3117(3) 0.1479(2) 3.09(6) Beq N
N2 0.6906(5) 0.4310(3) 0.1620(2) 2.91(6) Beq N
N3 0.6406(5) 0.1015(3) 0.1598(2) 3.52(7) Beq N
C1a 0.7898(6) 0.6545(3) 0.1455(2) 3.07(8) Beq C
C2a 0.8338(6) 0.5175(3) 0.1342(2) 2.79(7) Beq C
C2'a 0.5939(6) 0.2169(3) 0.1744(2) 2.71(7) Beq C
C3a 1.0522(6) 0.5023(3) 0.0868(2) 2.82(7) Beq C
C3'a 0.2808(7) 0.0894(3) 0.2279(2) 3.44(8) Beq C
C4a 1.1372(6) 0.6339(3) 0.0690(2) 2.85(7) Beq C
C4'a 0.4582(7) 0.0286(3) 0.1916(2) 3.65(8) Beq C
C5a 1.3328(7) 0.6726(3) 0.0254(2) 3.48(8) Beq C
C6a 1.3730(7) 0.8015(4) 0.0174(2) 4.17(9) Beq C
C7a 1.2246(8) 0.8887(4) 0.0520(2) 4.31(9) Beq C
C8a 1.0284(7) 0.8503(3) 0.0955(2) 3.72(8) Beq C
C9a 0.9885(6) 0.7212(3) 0.1032(2) 2.83(7) Beq C
H3'a 0.146(7) 0.062(4) 0.253(2) 5.1(9) Beq H
H4'a 0.461(6) -0.055(3) 0.183(2) 3.8(8) Beq H
H8a 0.925(7) 0.914(4) 0.120(2) 6(1) Beq H
H7a 1.253(7) 0.969(4) 0.048(2) 5(1) Beq H
H1 0.865(7) 0.294(3) 0.123(2) 5.1(9) Beq H
H6a 1.493(7) 0.827(4) -0.012(2) 5(1) Beq H
H5a 1.427(6) 0.613(3) -0.001(2) 3.3(8) Beq H
S2 0.1533(2) 0.74352(8) 0.27991(5) 3.61(2) Beq S
O1' -0.6897(4) 0.9175(2) 0.4213(1) 3.79(6) Beq O
O2' -0.1153(4) 1.2090(2) 0.3304(1) 3.84(6) Beq O
N1' -0.2786(5) 0.8224(3) 0.3472(2) 3.12(6) Beq N
N2' -0.2078(5) 0.9395(3) 0.3386(1) 2.80(6) Beq N
N3' -0.1802(5) 0.6025(3) 0.3369(2) 3.51(7) Beq N
C1b -0.2878(6) 1.1612(3) 0.3626(2) 2.79(7) Beq C
C2b -0.3504(6) 1.0274(3) 0.3665(2) 2.65(7) Beq C
C2'b -0.1245(6) 0.7205(3) 0.3250(2) 2.84(7) Beq C
C3b -0.5817(6) 1.0143(3) 0.4086(2) 2.74(7) Beq C
C3'b 0.1971(7) 0.5789(3) 0.2763(2) 3.78(8) Beq C
C4b -0.6499(6) 1.1390(3) 0.4335(2) 2.77(7) Beq C
C4'b 0.0058(7) 0.5221(3) 0.3083(2) 3.75(8) Beq C
C5b -0.8444(6) 1.1744(3) 0.4776(2) 3.34(8) Beq C
C6b -0.8639(7) 1.2953(4) 0.4942(2) 3.88(9) Beq C
C7b -0.6937(8) 1.3804(4) 0.4678(2) 4.16(9) Beq C
C8b -0.5005(7) 1.3467(3) 0.4235(2) 3.68(8) Beq C
C9b -0.4794(6) 1.2249(3) 0.4068(2) 2.68(7) Beq C
H1' -0.411(7) 0.809(3) 0.369(2) 5(1) Beq H
H3'b 0.333(6) 0.542(3) 0.256(2) 4.2(8) Beq H
H4'b -0.004(7) 0.435(4) 0.310(2) 6(1) Beq H
H5b -0.957(6) 1.118(3) 0.492(1) 2.7(7) Beq H
H6b -0.983(7) 1.320(4) 0.526(2) 5(1) Beq H
H7b -0.706(7) 1.461(3) 0.486(2) 4.4(9) Beq H
H8b -0.387(6) 1.399(3) 0.407(2) 4.1(8) Beq H

loop_
_geom_angle_atom_site_label_1
_geom_angle_atom_site_label_2
_geom_angle_atom_site_label_3
_geom_angle
_geom_angle_publ_flag
C2'a S1 C3'a 87.6(2) yes
N2 N1 C2'a 120.1(3) yes
N2 N1 H1 121.(3) no
C2'a N1 H1 119.(3) no
N1 N2 C2a 117.6(3) yes
C2'a N3 C4'a 108.4(3) yes
O2 C1a C2a 127.9(3) yes
O2 C1a C9a 126.9(3) yes
C2a C1a C9a 105.2(3) yes
N2 C2a C1a 122.4(3) yes
N2 C2a C3a 128.6(3) yes
C1a C2a C3a 109.0(3) yes
S1 C2'a N1 122.1(2) yes
S1 C2'a N3 117.1(3) yes
N1 C2'a N3 120.7(3) yes
S1 C3'a C4'a 110.4(3) yes
S1 C3'a H3'a 117.(2) no
C4'a C3'a H3'a 132.(2) no
O1 C3a C2a 126.5(3) yes
O1 C3a C4a 127.9(3) yes
C2a C3a C4a 105.6(3) yes
N3 C4'a C3'a 116.4(3) yes
C1a C9a C8a 128.3(3) no
C8a C9a C4a 121.6(3) no
N3 C4'a H4'a 118.(2) no
C3'a C4'a H4'a 126.(2) no
C9a C8a C7a 117.0(3) no
C9a C8a H8a 122.(2) no
C7a C8a H8a 121.(2) no
C8a C7a C6a 121.5(4) no
C8a C7a H7a 117.(2) no
C6a C7a H7a 121.(2) no
C7a C6a C5a 121.4(4) no
C7a C6a H6a 121.(3) no
C5a C6a H6a 117.(3) no
C6a C5a C4a 117.2(3) no
C6a C5a H5a 122.(2) no
C4a C5a H5a 121.(2) no
C3a C4a C9a 110.1(3) yes
C1a C9a C4a 110.1(3) yes
C3a C4a C5a 128.5(3) no
C9a C4a C5a 121.3(3) no
C2'b S2 C3'b 88.0(2) yes
N2' N1' C2'b 120.3(3) yes
N2' N1' H1' 119.(3) no
C2'b N1' H1' 120.(3) no
N1' N2' C2b 117.1(3) yes
C2'b N3' C4'b 108.9(3) yes
O2' C1b C2b 127.2(3) yes
O2' C1b C9b 127.0(3) yes
C2b C1b C9b 105.8(3) yes
N2' C2b C1b 122.5(3) yes
N2' C2b C3b 128.9(3) yes
C1b C2b C3b 108.5(3) yes
S2 C2'b N1' 121.8(2) yes
S2 C2'b N3' 116.4(3) yes
N1' C2'b N3' 121.8(3) yes
S2 C3'b C4'b 110.2(3) yes
O1' C3b C2b 126.0(3) yes
O1' C3b C4b 127.9(3) yes
C2b C3b C4b 106.2(3) yes
S2 C3'b H3'b 122.(2) no
C4'b C3'b H3'b 128.(2) no
N3' C4'b C3'b 116.4(3) yes
N3' C4'b H4'b 122.(2) no
C3'b C4'b H4'b 122.(2) no
C3b C4b C5b 129.4(3) no
C3b C4b C9b 109.9(3) yes
C5b C4b C9b 120.7(3) no
C4b C5b C6b 118.2(3) no
C4b C5b H5b 118.(2) no
C6b C5b H5b 123.(2) no
C5b C6b C7b 121.0(4) no
C5b C6b H6b 121.(2) no
C7b C6b H6b 118.(2) no
C6b C7b C8b 121.3(4) no
C6b C7b H7b 117.(2) no
C8b C7b H7b 122.(2) no
C7b C8b C9b 118.0(3) no
C7b C8b H8b 122.(2) no
C9b C8b H8b 120.(2) no
C1b C9b C4b 109.5(3) yes
C1b C9b C8b 129.6(3) no
C4b C9b C8b 120.8(3) no

loop_
_geom_bond_atom_site_label_1
_geom_bond_atom_site_label_2
_geom_bond_distance
_geom_bond_publ_flag
S1 C2'a 1.718(3) yes
S1 C3'a 1.726(4) yes
O1 C3a 1.220(4) yes
O2 C1a 1.209(4) yes
N1 N2 1.323(4) yes
N1 C2'a 1.384(4) yes
N1 H1 0.82(4) no
N2 C2a 1.300(4) yes
N3 C2'a 1.289(4) yes
N3 C4'a 1.385(5) yes
C1a C2a 1.482(5) yes
C1a C9a 1.496(5) yes
C2a C3a 1.477(5) yes
C3'a C4'a 1.329(5) yes
C3'a H3'a 0.91(4) no
C3a C4a 1.489(5) yes
C9a C8a 1.381(5) no
C4a C9a 1.384(5) yes
C4'a H4'a 0.93(4) no
C8a C7a 1.385(5) no
C8a H8a 1.00(4) no
C7a C6a 1.388(6) no
C7a H7a 0.86(4) no
C6a C5a 1.378(5) no
C6a H6a 0.88(4) no
C5a C4a 1.385(5) no
C5a H5a 0.97(3) no
S2 C2'b 1.724(3) yes
S2 C3'b 1.720(4) yes
O1' C3b 1.224(4) yes
O2' C1b 1.214(4) yes
N1' N2' 1.319(4) yes
N1' C2'b 1.376(4) yes
N1' H1' 0.82(4) no
N2' C2b 1.299(4) yes
N3' C2'b 1.290(4) yes
N3' C4'b 1.379(5) yes
C1b C2b 1.482(5) yes
C1b C9b 1.489(5) yes
C2b C3b 1.470(4) yes
C3b C4b 1.485(5) yes
C3'b C4'b 1.335(5) yes
C3'b H3'b 0.89(3) no
C4'b H4'b 0.92(4) no
C4b C5b 1.386(5) no
C4b C9b 1.394(5) yes
C5b C6b 1.368(6) no
C5b H5b 0.91(3) no
C6b C7b 1.387(6) no
C6b H6b 0.93(4) no
C7b C8b 1.380(5) no
C7b H7b 0.98(4) no
C8b C9b 1.376(5) no
C8b H8b 0.89(3) no

loop_
_geom_torsion_atom_site_label_1
_geom_torsion_atom_site_label_2
_geom_torsion_atom_site_label_3
_geom_torsion_atom_site_label_4
_geom_torsion
_geom_torsion_publ_flag
C3'a S1 C2'a N1 178.08(0.31) no
C3'a S1 C2'a N3 -0.14(0.31) no
C2'a S1 C3'a C4'a 0.56(0.30) no
C2'a S1 C3'a H3'a 178.96(2.67) no
C2'a N1 N2 C2a -177.97(0.30) no
H1 N1 N2 C2a 0.55(3.07) no
N2 N1 C2'a S1 0.02(0.78) no
N2 N1 C2'a N3 178.16(0.31) no
H1 N1 C2'a S1 -178.54(3.00) no
H1 N1 C2'a N3 -0.38(3.03) no
N1 N2 C2a C1a 179.30(0.30) no
N1 N2 C2a C3a 1.14(0.52) no
C4'a N3 C2'a S1 -0.31(0.39) no
C4'a N3 C2'a N1 -178.55(0.31) no
C2'a N3 C4'a C3'a 0.78(0.47) no
C2'a N3 C4'a H4'a 175.36(2.34) no
O2 C1a C2a N2 0.82(0.59) no
O2 C1a C2a C3a 179.30(0.35) no
C9a C1a C2a N2 -178.24(0.31) no
C9a C1a C2a C3a 0.24(0.38) no
O2 C1a C9a C8a 0.32(0.63) no
O2 C1a C9a C4a -178.57(0.36) no
C2a C1a C9a C8a 179.39(0.36) no
C2a C1a C9a C4a 0.50(0.39) no
N2 C2a C3a O1 -0.83(0.60) no
N2 C2a C3a C4a 177.53(0.34) no
C1a C2a C3a O1 -179.18(0.34) no
C1a C2a C3a C4a -0.83(0.37) no
S1 C3'a C4'a N3 -0.89(0.45) no
S1 C3'a C4'a H4'a -174.99(2.53) no
H3'a C3'a C4'a N3 -178.98(3.19) no
H3'a C3'a C4'a H4'a 6.92(4.12) no
O1 C3a C4a C9a 179.49(0.35) no
O1 C3a C4a C5a -0.46(0.61) no
C2a C3a C4a C9a 1.16(0.38) no
C2a C3a C4a C5a -178.78(0.35) no
C1a C9a C8a C7a -178.96(0.36) no
C1a C9a C8a H8a 2.49(2.68) no
C4a C9a C8a C7a -0.13(0.55) no
C4a C9a C8a H8a -178.73(2.62) no
C1a C9a C4a C3a -1.05(0.40) no
C1a C9a C4a C5a 178.90(0.32) no
C8a C9a C4a C3a 179.97(0.31) no
C8a C9a C4a C5a -0.08(0.56) no
C9a C8a C7a C6a 0.49(0.60) no
C9a C8a C7a H7a -178.25(2.86) no
H8a C8a C7a C6a 179.11(2.58) no
H8a C8a C7a H7a 0.38(3.87) no
C8a C7a C6a C5a -0.65(0.63) no
C8a C7a C6a H6a 177.04(2.86) no
H7a C7a C6a C5a 178.03(2.98) no
H7a C7a C6a H6a -4.28(4.15) no
C7a C6a C5a C4a 0.42(0.57) no
C7a C6a C5a H5a 175.19(2.22) no
H6a C6a C5a C4a -177.37(2.74) no
H6a C6a C5a H5a -2.59(3.54) no
C6a C5a C4a C3a 179.88(0.35) no
C6a C5a C4a C9a -0.06(0.52) no
H5a C5a C4a C3a 5.04(2.25) no
H5a C5a C4a C9a -174.89(2.19) no
C3'b S2 C2'b N1' -179.62(0.31) no
C3'b S2 C2'b N3' 0.44(0.31) no
C2'b S2 C3'b C4'b -0.07(0.30) no
C2'b S2 C3'b H3'b -178.60(2.65) no
C2'b N1' N2' C2b -173.50(0.31) no
H1' N1' N2' C2b 1.78(2.96) no
N2' N1' C2'b S2 -4.93(0.45) no
N2' N1' C2'b N3' 175.00(0.32) no
H1' N1' C2'b S2 179.82(1.94) no
H1' N1' C2'b N3' -0.25(3.00) no
N1' N2' C2b C1b 177.91(0.30) no
N1' N2' C2b C3b 1.66(0.51) no
C4'b N3' C2'b S2 -0.66(0.39) no
C4'b N3' C2'b N1' 179.41(0.32) no
C2'b N3' C4'b C3'b 0.60(0.48) no
C2'b N3' C4'b H4'b -177.83(2.90) no
O2' C1b C2b N2' 5.96(0.56) no
O2' C1b C2b C3b -177.12(0.34) no
C9b C1b C2b N2' -173.71(0.31) no
C9b C1b C2b C3b 3.21(0.36) no
O2' C1b C9b C4b 178.38(0.34) no
O2' C1b C9b C8b -2.95(0.61) no
C2b C1b C9b C4b -1.94(0.37) no
C2b C1b C9b C8b 176.73(0.36) no
N2' C2b C3b O1' -4.97(0.59) no
N2' C2b C3b C4b 173.41(0.33) no
C1b C2b C3b O1' 178.37(0.33) no
C1b C2b C3b C4b -3.25(0.36) no
O1' C3b C4b C5b 1.81(0.61) no
O1' C3b C4b C9b -179.59(0.34) no
C2b C3b C4b C5b -176.53(0.35) no
C2b C3b C4b C9b 2.07(0.38) no
S2 C3'b C4'b N3' -0.28(0.46) no
S2 C3'b C4'b H4'b 178.14(2.90) no
H3'b C3'b C4'b N3' 178.12(2.87) no
H3'b C3'b C4'b H4'b -3.45(4.12) no
C3b C4b C5b C6b 178.30(0.35) no
C3b C4b C5b H5b -4.39(2.21) no
C9b C4b C5b C6b -0.16(0.53) no
C9b C4b C5b H5b 177.15(2.15) no
C3b C4b C9b C1b -0.07(0.41) no
C3b C4b C9b C8b -178.87(0.32) no
C5b C4b C9b C1b 178.67(0.31) no
C5b C4b C9b C8b -0.14(0.51) no
C4b C5b C6b C7b -0.03(0.67) no
C4b C5b C6b H6b -174.98(2.74) no
H5b C5b C6b C7b -177.20(2.26) no
H5b C5b C6b H6b 7.84(3.58) no
C5b C6b C7b C8b 0.52(0.62) no
C5b C6b C7b H7b -172.85(2.31) no
H6b C6b C7b C8b 175.66(2.64) no
H6b C6b C7b H7b 2.29(3.52) no
C6b C7b C8b C9b -0.80(0.59) no
C6b C7b C8b H8b -178.11(2.61) no
H7b C7b C8b C9b 172.27(2.40) no
H7b C7b C8b H8b -5.04(3.57) no
C7b C8b C9b C1b -177.93(0.36) no
C7b C8b C9b C4b 0.61(0.54) no
H8b C8b C9b C1b -0.55(2.60) no
H8b C8b C9b C4b 177.99(2.54) no
